data_7113038
loop_
_publ_author_name
'Hagar, Mohamed'
'Ragaini, Fabio'
'Monticelli, Elena'
'Caselli, Alessandro'
'Macchi, Piero'
'Casati, Nicola'

_publ_section_title
;
 Chiral cyclopropylamines in the synthesis of new ligands; first
 asymmetric Alkyl-BIAN compounds.
;
_journal_issue 33
_journal_name_full 'Chemical communications (Cambridge, England)'
_journal_page_first 6153
_journal_page_last 6155
_journal_paper_doi 10.1039/c0cc00977f
_journal_volume 46
_journal_year 2010
_chemical_absolute_configuration syn
_chemical_formula_sum 'C34 H40 Cl2 N2 Zn'
_chemical_formula_weight 612.95
_chemical_name_systematic
;
?
;
_space_group_IT_number 154
_symmetry_space_group_name_Hall 'P 32 2"'
_symmetry_space_group_name_H-M 'P 32 2 1'
_atom_sites_solution_hydrogens geom
_atom_sites_solution_primary direct
_atom_sites_solution_secondary difmap
_audit_conform_dict_location ftp://ftp.iucr.org/pub/cif_core.dic
_audit_conform_dict_name cif_core.dic
_audit_conform_dict_version 2.3
_audit_creation_date 2009-07-24T18:54:47-00:00
_audit_creation_method 'WinGX routine CIF_UPDATE'
_cell_angle_alpha 90
_cell_angle_beta 90
_cell_angle_gamma 120
_cell_formula_units_Z 3
_cell_length_a 11.573(4)
_cell_length_b 11.573
_cell_length_c 19.653(7)
_cell_measurement_reflns_used 410
_cell_measurement_temperature 293(2)
_cell_measurement_theta_max 13
_cell_measurement_theta_min 2.3
_cell_volume 2279.6(11)
_computing_structure_refinement 'SHELXL-97 (Sheldrick, 1997)'
_diffrn_ambient_temperature 293(2)
_diffrn_measured_fraction_theta_full 0.998
_diffrn_measured_fraction_theta_max 0.998
_diffrn_radiation_monochromator graphite
_diffrn_radiation_type MoK\a
_diffrn_radiation_wavelength 0.71069
_diffrn_reflns_av_R_equivalents 0.1616
_diffrn_reflns_av_unetI/netI 0.101
_diffrn_reflns_limit_h_max 11
_diffrn_reflns_limit_h_min -11
_diffrn_reflns_limit_k_max 11
_diffrn_reflns_limit_k_min -11
_diffrn_reflns_limit_l_max 19
_diffrn_reflns_limit_l_min -19
_diffrn_reflns_number 11007
_diffrn_reflns_theta_full 20.76
_diffrn_reflns_theta_max 20.76
_diffrn_reflns_theta_min 2.03
_exptl_absorpt_coefficient_mu 1.01
_exptl_absorpt_correction_T_max 1
_exptl_absorpt_correction_T_min 0.696
_exptl_absorpt_correction_type empirical
_exptl_crystal_density_diffrn 1.339
_exptl_crystal_density_method 'not measured'
_exptl_crystal_F_000 966
_exptl_crystal_size_max 0.25
_exptl_crystal_size_mid 0.1
_exptl_crystal_size_min 0.05
_refine_diff_density_max 0.207
_refine_diff_density_min -0.226
_refine_diff_density_rms 0.055
_refine_ls_abs_structure_details 'Flack H D (1983), Acta Cryst. A39, 876-881'
_refine_ls_abs_structure_Flack 0.04(3)
_refine_ls_extinction_method none
_refine_ls_goodness_of_fit_ref 1.006
_refine_ls_hydrogen_treatment constr
_refine_ls_matrix_type full
_refine_ls_number_parameters 178
_refine_ls_number_reflns 1577
_refine_ls_number_restraints 0
_refine_ls_restrained_S_all 1.006
_refine_ls_R_factor_all 0.1042
_refine_ls_R_factor_gt 0.0519
_refine_ls_shift/su_max 0
_refine_ls_shift/su_mean 0
_refine_ls_structure_factor_coef Fsqd
_refine_ls_weighting_details 'calc w=1/[\s^2^(Fo^2^)+(0.0337P)^2^+0.0000P] where P=(Fo^2^+2Fc^2^)/3'
_refine_ls_weighting_scheme calc
_refine_ls_wR_factor_gt 0.0798
_refine_ls_wR_factor_ref 0.0946
_reflns_number_gt 1018
_reflns_number_total 1577
_reflns_threshold_expression >2sigma(I)
_cod_data_source_file c0cc00977f.txt
_cod_data_source_block 1R,2R,2'S-4
_cod_original_cell_volume 2279.6(12)
_cod_database_code 7113038

loop_
_symmetry_equiv_pos_as_xyz
'x, y, z'
'-y, x-y, z+2/3'
'-x+y, -x, z+1/3'
'x-y, -y, -z+1/3'
'-x, -x+y, -z+2/3'
'y, x, -z'

loop_
_atom_site_label
_atom_site_type_symbol
_atom_site_fract_x
_atom_site_fract_y
_atom_site_fract_z
_atom_site_U_iso_or_equiv
_atom_site_adp_type
_atom_site_occupancy
_atom_site_symmetry_multiplicity
_atom_site_calc_flag
_atom_site_refinement_flags
C2 C 0.6888(9) 0.0550(8) 0.1399(4) 0.039(2) Uani 1 1 d .
C11 C 0.6578(10) 0.2068(10) 0.0708(5) 0.056(3) Uani 1 1 d .
H11 H 0.6971 0.1964 0.0287 0.067 Uiso 1 1 calc R
C12 C 0.5743(10) 0.2705(9) 0.0654(5) 0.066(3) Uani 1 1 d .
H12A H 0.4974 0.2382 0.0952 0.079 Uiso 1 1 calc R
H12B H 0.5621 0.2978 0.0205 0.079 Uiso 1 1 calc R
C13 C 0.7110(11) 0.3476(10) 0.0973(5) 0.056(3) Uani 1 1 d .
C14 C 0.7317(10) 0.3646(10) 0.1756(4) 0.065(3) Uani 1 1 d .
H14A H 0.6457 0.3308 0.1976 0.079 Uiso 1 1 calc R
H14B H 0.7706 0.3122 0.1915 0.079 Uiso 1 1 calc R
C15 C 0.8239(9) 0.5128(9) 0.1962(5) 0.068(3) Uani 1 1 d .
H15A H 0.7695 0.5504 0.2106 0.081 Uiso 1 1 calc R
H15B H 0.8789 0.5171 0.2344 0.081 Uiso 1 1 calc R
C16 C 0.9136(10) 0.5955(9) 0.1375(5) 0.071(3) Uani 1 1 d .
H16 H 0.9874 0.6837 0.1501 0.086 Uiso 1 1 calc R
C17 C 0.9536(10) 0.5079(10) 0.0945(5) 0.067(3) Uani 1 1 d .
H17A H 0.9596 0.4397 0.1203 0.08 Uiso 1 1 calc R
H17B H 1.0319 0.5585 0.0663 0.08 Uiso 1 1 calc R
C18 C 0.8187(10) 0.4571(10) 0.0563(5) 0.063(3) Uani 1 1 d .
H18 H 0.8192 0.4392 0.0076 0.076 Uiso 1 1 calc R
C19 C 0.8258(10) 0.5937(10) 0.0755(5) 0.059(3) Uani 1 1 d .
C21 C 0.8243(11) 0.0824(9) 0.1235(4) 0.045(2) Uani 1 1 d .
C22 C 0.9213(10) 0.1645(9) 0.0788(5) 0.050(3) Uani 1 1 d .
H22 H 0.9076 0.2202 0.0499 0.06 Uiso 1 1 calc R
C23 C 1.0430(10) 0.1633(9) 0.0772(5) 0.057(3) Uani 1 1 d .
H23 H 1.1085 0.2187 0.0465 0.068 Uiso 1 1 calc R
C24 C 1.0682(10) 0.0841(10) 0.1190(5) 0.057(3) Uani 1 1 d .
H24 H 1.149 0.0853 0.1162 0.068 Uiso 1 1 calc R
C25 C 0.9697(14) 0 0.1667 0.048(4) Uani 1 2 d S
C26 C 0.8519(13) 0 0.1667 0.041(4) Uani 1 2 d S
C110 C 0.6962(9) 0.5893(8) 0.0904(5) 0.076(3) Uani 1 1 d .
H11A H 0.6472 0.5217 0.1239 0.113 Uiso 1 1 calc R
H11B H 0.6444 0.569 0.0495 0.113 Uiso 1 1 calc R
H11C H 0.7141 0.6744 0.1075 0.113 Uiso 1 1 calc R
C111 C 0.9051(9) 0.7000(9) 0.0227(5) 0.085(3) Uani 1 1 d .
H11D H 0.9867 0.7005 0.0131 0.128 Uiso 1 1 calc R
H11E H 0.9253 0.7858 0.0399 0.128 Uiso 1 1 calc R
H11F H 0.8536 0.6811 -0.0183 0.128 Uiso 1 1 calc R
N1 N 0.6140(7) 0.1024(8) 0.1200(3) 0.043(2) Uani 1 1 d .
Cl1 Cl 0.2703(2) -0.1097(3) 0.09073(10) 0.0686(9) Uani 1 1 d .
Zn1 Zn 0.42816(13) 0 0.1667 0.0536(5) Uani 1 2 d S

loop_
_atom_site_aniso_label
_atom_site_aniso_U_11
_atom_site_aniso_U_22
_atom_site_aniso_U_33
_atom_site_aniso_U_23
_atom_site_aniso_U_13
_atom_site_aniso_U_12
C2 0.041(7) 0.036(7) 0.026(6) -0.013(4) -0.005(5) 0.009(6)
C11 0.061(8) 0.046(8) 0.056(7) 0.009(6) -0.011(6) 0.024(7)
C12 0.066(9) 0.070(7) 0.080(7) 0.025(6) 0.007(7) 0.047(8)
C13 0.059(8) 0.046(8) 0.060(8) 0.014(6) 0.009(6) 0.025(7)
C14 0.076(9) 0.056(8) 0.047(7) -0.008(6) 0.008(6) 0.020(7)
C15 0.088(9) 0.052(8) 0.069(8) 0.008(6) 0.004(7) 0.040(7)
C16 0.093(9) 0.051(8) 0.058(8) 0.002(6) 0.013(7) 0.027(7)
C17 0.055(8) 0.067(8) 0.082(8) 0.009(6) 0.008(7) 0.034(6)
C18 0.066(8) 0.058(8) 0.067(8) 0.006(7) 0.013(7) 0.032(7)
C19 0.059(8) 0.055(8) 0.064(7) 0.012(7) 0.011(7) 0.029(6)
C21 0.044(8) 0.041(6) 0.043(6) -0.010(5) 0.000(6) 0.016(7)
C22 0.049(7) 0.050(7) 0.052(6) -0.005(6) -0.013(6) 0.025(6)
C23 0.054(8) 0.040(7) 0.059(7) 0.004(6) 0.013(6) 0.011(6)
C24 0.039(7) 0.057(9) 0.066(8) -0.008(7) 0.016(7) 0.018(6)
C25 0.054(9) 0.050(11) 0.040(10) -0.007(8) -0.004(4) 0.025(5)
C26 0.039(8) 0.052(12) 0.038(10) -0.018(8) -0.009(4) 0.026(6)
C110 0.082(8) 0.087(8) 0.085(8) 0.006(6) 0.019(6) 0.062(6)
C111 0.091(8) 0.064(8) 0.085(8) 0.019(7) 0.017(7) 0.026(7)
N1 0.042(5) 0.052(6) 0.038(5) -0.005(5) -0.008(4) 0.026(5)
Cl1 0.0655(18) 0.083(2) 0.0582(16) -0.0141(15) -0.0192(14) 0.0378(15)
Zn1 0.0523(8) 0.0672(12) 0.0463(9) -0.0090(9) -0.0045(5) 0.0336(6)

loop_
_atom_type_symbol
_atom_type_description
_atom_type_scat_dispersion_real
_atom_type_scat_dispersion_imag
_atom_type_scat_source
C C 0.0033 0.0016 'International Tables Vol C Tables 4.2.6.8 and 6.1.1.4'
H H 0 0 'International Tables Vol C Tables 4.2.6.8 and 6.1.1.4'
N N 0.0061 0.0033 'International Tables Vol C Tables 4.2.6.8 and 6.1.1.4'
Cl Cl 0.1484 0.1585 'International Tables Vol C Tables 4.2.6.8 and 6.1.1.4'
Zn Zn 0.2839 1.4301 'International Tables Vol C Tables 4.2.6.8 and 6.1.1.4'

loop_
_geom_angle_atom_site_label_1
_geom_angle_atom_site_label_2
_geom_angle_atom_site_label_3
_geom_angle
_geom_angle_site_symmetry_1
_geom_angle_site_symmetry_3
N1 C2 C21 135.1(8) . .
N1 C2 C2 118.3(5) . 4
C21 C2 C2 106.6(5) . 4
N1 C11 C12 115.2(9) . .
N1 C11 C13 117.3(9) . .
C12 C11 C13 60.5(6) . .
C11 C12 C13 60.8(6) . .
C18 C13 C12 117.4(8) . .
C18 C13 C11 116.4(9) . .
C12 C13 C11 58.7(6) . .
C18 C13 C14 114.6(9) . .
C12 C13 C14 122.3(9) . .
C11 C13 C14 115.4(9) . .
C15 C14 C13 112.0(8) . .
C16 C15 C14 111.8(7) . .
C15 C16 C17 109.4(8) . .
C15 C16 C19 110.1(8) . .
C17 C16 C19 88.3(6) . .
C16 C17 C18 86.6(7) . .
C13 C18 C17 108.3(8) . .
C13 C18 C19 108.8(8) . .
C17 C18 C19 88.0(7) . .
C110 C19 C111 110.5(8) . .
C110 C19 C16 118.3(8) . .
C111 C19 C16 113.1(8) . .
C110 C19 C18 117.3(9) . .
C111 C19 C18 110.7(8) . .
C16 C19 C18 84.8(7) . .
C22 C21 C26 117.9(10) . .
C22 C21 C2 134.9(9) . .
C26 C21 C2 107.2(10) . .
C21 C22 C23 118.8(9) . .
C24 C23 C22 122.8(10) . .
C23 C24 C25 119.3(10) . .
C26 C25 C24 117.4(8) . 4
C26 C25 C24 117.4(8) . .
C24 C25 C24 125.2(16) 4 .
C25 C26 C21 123.9(7) . 4
C25 C26 C21 123.9(7) . .
C21 C26 C21 112.2(13) 4 .
C2 N1 C11 122.2(8) . .
C2 N1 Zn1 110.2(6) . .
C11 N1 Zn1 127.5(6) . .
N1 Zn1 N1 82.9(5) 4 .
N1 Zn1 Cl1 110.69(18) 4 4
N1 Zn1 Cl1 117.2(2) . 4
N1 Zn1 Cl1 117.2(2) 4 .
N1 Zn1 Cl1 110.69(18) . .
Cl1 Zn1 Cl1 114.48(14) 4 .

loop_
_geom_bond_atom_site_label_1
_geom_bond_atom_site_label_2
_geom_bond_distance
_geom_bond_site_symmetry_2
C2 N1 1.296(9) .
C2 C21 1.472(12) .
C2 C2 1.524(15) 4
C11 N1 1.428(11) .
C11 C12 1.484(11) .
C11 C13 1.516(12) .
C12 C13 1.511(12) .
C13 C18 1.492(11) .
C13 C14 1.555(11) .
C14 C15 1.553(11) .
C15 C16 1.526(11) .
C16 C17 1.557(11) .
C16 C19 1.581(11) .
C17 C18 1.559(12) .
C18 C19 1.588(12) .
C19 C110 1.504(11) .
C19 C111 1.518(11) .
C21 C22 1.367(11) .
C21 C26 1.426(11) .
C22 C23 1.416(11) .
C23 C24 1.365(12) .
C24 C25 1.420(10) .
C25 C26 1.364(15) .
C25 C24 1.420(10) 4
C26 C21 1.426(11) 4
N1 Zn1 2.079(7) .
Cl1 Zn1 2.204(2) .
Zn1 N1 2.079(7) 4
Zn1 Cl1 2.204(2) 4
